data_4025244
loop_
_publ_author_name
'Michael Krayer'
'Marcin Ptaszek'
'Han-Je Kim'
'Kelly R. Meneely'
'Dazhong Fan'
'Kristen Secor'
'Jonathan S. Lindsey'

_publ_contact_author_email jlindsey@ncsu.edu
_publ_contact_author_fax 919-513-2830
_publ_contact_author_name 'Jonathan S. Lindsey'
_publ_contact_author_phone 919-515-6406
_publ_section_title
;
 Expanded Scope of Synthetic Bacteriochlorins via Improved Acid Catalysis
 Conditions and Diverse Dihydrodipyrrin-Acetals
;
_journal_name_full 'Journal of Organic Chemistry'
_journal_page_first 1016
_journal_page_last 1039
_journal_paper_doi 10.1021/jo9025572
_journal_volume 75
_journal_year 2010
_chemical_formula_moiety 'C10 H8 N2 O '
_chemical_formula_sum 'C10 H8 N2 O'
_chemical_formula_weight 172.18
_chemical_name_systematic ?
_space_group_IT_number 14
_symmetry_cell_setting monoclinic
_symmetry_space_group_name_Hall '-P 2yn'
_symmetry_space_group_name_H-M 'P 1 21/n 1'
_cell_angle_alpha 90.0
_cell_angle_beta 91.9406(16)
_cell_angle_gamma 90.0
_cell_formula_units_Z 8
_cell_length_a 9.5287(3)
_cell_length_b 17.6893(6)
_cell_length_c 9.7101(3)
_cell_measurement_reflns_used 7106
_cell_measurement_temperature 110
_cell_measurement_theta_max 25.17
_cell_measurement_theta_min 2.39
_cell_volume 1635.76(9)
_computing_cell_refinement SAINT+
_computing_data_collection 'Bruker-Nonius Apex2'
_computing_data_reduction 'NRCVAX DATRD2'
_computing_molecular_graphics NRCVAX
_computing_publication_material 'NRCVAX TABLES Jan 94 Version'
_computing_structure_refinement 'NRCVAX LSTSQ'
_computing_structure_solution SIR92
_diffrn_ambient_temperature 110
_diffrn_measurement_device 'Bruker-Nonius X8 Apex2 CCD'
_diffrn_measurement_method 'omega and phi scans'
_diffrn_radiation_monochromator graphite
_diffrn_radiation_source 'xray tube'
_diffrn_radiation_type 'Molybdenum K\a'
_diffrn_radiation_wavelength .71073
_diffrn_reflns_av_R_equivalents .034
_diffrn_reflns_limit_h_max 12
_diffrn_reflns_limit_h_min -12
_diffrn_reflns_limit_k_max 23
_diffrn_reflns_limit_k_min 0
_diffrn_reflns_limit_l_max 12
_diffrn_reflns_limit_l_min 0
_diffrn_reflns_number 42344
_diffrn_reflns_theta_max 28.02
_diffrn_reflns_theta_min 1.99
_exptl_absorpt_coefficient_mu .09
_exptl_absorpt_correction_T_max 1.0000
_exptl_absorpt_correction_T_min 0.8914
_exptl_absorpt_correction_type empirical
_exptl_absorpt_process_details SABABS
_exptl_crystal_colour colorless
_exptl_crystal_density_diffrn 1.398
_exptl_crystal_description plates
_exptl_crystal_F_000 720.45
_exptl_crystal_size_max .34
_exptl_crystal_size_mid .19
_exptl_crystal_size_min .04
_refine_diff_density_max .29
_refine_diff_density_min -.27
_refine_ls_extinction_method none
_refine_ls_goodness_of_fit_obs 1.54
_refine_ls_hydrogen_treatment refall
_refine_ls_matrix_type full
_refine_ls_number_parameters 299
_refine_ls_number_reflns 3222
_refine_ls_R_factor_all .087
_refine_ls_R_factor_obs .066
_refine_ls_shift/esd_max .000
_refine_ls_structure_factor_coef F
_refine_ls_weighting_details '1/(\s^2^(F)+ .0005F^2^) '
_refine_ls_weighting_scheme sigma
_refine_ls_wR_factor_all .065
_refine_ls_wR_factor_obs .060
_reflns_number_observed 3267
_reflns_number_total 3940
_reflns_observed_criterion 'Inet > 1.0\s(Inet)'
_cod_data_source_file jo9025572_si_002.cif
_cod_data_source_block x06017
_cod_depositor_comments
;
 Changing the _atom_site_occupancy data item value from '.' to '1'
 for all fully occupied atom sites.

 Antanas Vaitkus,
 2017-02-19
;
_cod_original_sg_symbol_H-M 'P 21/n'
_cod_original_formula_sum 'C10 H8 N2 O '
_cod_database_code 4025244

loop_
_symmetry_equiv_pos_as_xyz
x,y,z
-x,-y,-z
1/2-x,1/2+y,1/2-z
1/2+x,1/2-y,1/2+z

loop_
_atom_site_label
_atom_site_fract_x
_atom_site_fract_y
_atom_site_fract_z
_atom_site_U_iso_or_equiv
_atom_site_adp_type
_atom_site_calc_flag
_atom_site_refinement_flags
_atom_site_type_symbol
_atom_site_occupancy
N1a .66707(15) .23692(9) .63129(15) .0222(8) Uani ? . N 1
C2a .54205(18) .20818(10) .57545(18) .0220(9) Uani ? . C 1
C3a .53823(19) .13181(10) .60385(18) .0222(9) Uani ? . C 1
C4a .66388(18) .11276(9) .67960(18) .0216(9) Uani ? . C 1
C5a .73891(20) .17953(10) .69461(19) .0228(10) Uani ? . C 1
C6a .44162(20) .25370(11) .49996(19) .0249(11) Uani ? . C 1
O1a .45468(14) .32151(7) .47583(14) .0324(7) Uani ? . O 1
C7a .70442(19) .03766(10) .72880(17) .0211(9) Uani ? . C 1
C8a .83569(20) .02254(10) .79288(19) .0233(9) Uani ? . C 1
C9a .8677(2) -.04985(10) .83563(19) .0254(10) Uani ? . C 1
N2a .77982(16) -.10894(8) .82134(16) .0258(8) Uani ? . N 1
C10a .6537(2) -.09428(11) .76000(19) .0265(10) Uani ? . C 1
C11a .6138(2) -.02401(10) .71359(19) .0240(10) Uani ? . C 1
N1b .13273(15) .24047(9) .65982(15) .0224(8) Uani ? . N 1
C2b .07538(18) .21368(9) .53651(18) .0209(10) Uani ? . C 1
C3b .09530(18) .13639(10) .53370(18) .0215(10) Uani ? . C 1
C4b .16580(17) .11518(9) .65850(17) .0190(9) Uani ? . C 1
C5b .18738(19) .18186(10) .7318(2) .0215(9) Uani ? . C 1
C6b .00097(19) .26160(11) .43923(20) .0244(10) Uani ? . C 1
O1b -.02546(14) .32829(7) .45738(14) .0320(7) Uani ? . O 1
C7b .20830(17) .03859(9) .70142(18) .0197(9) Uani ? . C 1
C8b .26659(20) .02331(10) .83266(20) .0245(10) Uani ? . C 1
C9b .3064(2) -.04944(10) .86670(20) .0263(11) Uani ? . C 1
N2b .29321(15) -.10834(8) .77975(15) .0233(8) Uani ? . N 1
C10b .23720(19) -.09324(10) .65392(19) .0235(10) Uani ? . C 1
C11b .19412(18) -.02246(10) .61179(19) .0222(9) Uani ? . C 1
H1a .690(2) .2927(13) .637(2) .059(7) Uiso ? . H 1
H3a .4621(19) .0968(9) .5737(17) .025(5) Uiso ? . H 1
H5a .832(2) .1880(10) .7438(18) .026(5) Uiso ? . H 1
H6a .3530(19) .2227(9) .4671(18) .024(5) Uiso ? . H 1
H8a .9000(19) .0639(10) .8088(17) .024(5) Uiso ? . H 1
H9a .9623(20) -.0627(10) .8797(19) .029(5) Uiso ? . H 1
H10a .591(2) -.1378(11) .7535(19) .037(6) Uiso ? . H 1
H11a .5221(19) -.0167(9) .6704(17) .018(5) Uiso ? . H 1
H1b .147(2) .2964(12) .681(2) .057(7) Uiso ? . H 1
H3b .0645(19) .1038(9) .4577(19) .030(5) Uiso ? . H 1
H5b .2348(19) .1875(10) .8174(20) .023(5) Uiso ? . H 1
H6b -.0325(18) .2340(10) .3484(20) .029(5) Uiso ? . H 1
H8b .2765(19) .0638(10) .8983(19) .030(5) Uiso ? . H 1
H9b .3460(19) -.0584(10) .9613(19) .029(5) Uiso ? . H 1
H10b .2292(17) -.1364(10) .5941(17) .021(5) Uiso ? . H 1
H11b .1572(18) -.0171(9) .5151(19) .027(5) Uiso ? . H 1

loop_
_atom_site_aniso_label
_atom_site_aniso_U_11
_atom_site_aniso_U_22
_atom_site_aniso_U_33
_atom_site_aniso_U_12
_atom_site_aniso_U_13
_atom_site_aniso_U_23
_atom_site_aniso_type_symbol
N1a .0221(8) .0231(9) .0214(8) -.0003(7) -.0014(7) .0008(7) N
C2a .0201(10) .0253(11) .0204(10) -.0007(8) -.0016(8) -.0027(8) C
C3a .0191(10) .0259(11) .0218(10) -.0025(8) .0009(8) -.0029(8) C
C4a .0236(10) .0221(10) .0193(10) .0007(8) .0026(8) -.0031(8) C
C5a .0220(10) .0259(11) .0204(10) .0011(8) -.0012(8) -.0014(8) C
C6a .0229(11) .0295(12) .0223(10) .0013(9) .0005(8) -.0012(9) C
O1a .0346(8) .0284(8) .0337(8) .0024(6) -.0072(6) .0029(6) O
C7a .0237(10) .0234(10) .0162(9) .0010(8) .0025(8) -.0024(8) C
C8a .0244(10) .0208(11) .0247(10) -.0034(8) .0018(8) -.0015(8) C
C9a .0247(10) .0268(11) .0248(10) -.0005(9) .0013(9) -.0010(9) C
N2a .0266(9) .0257(9) .0251(9) .0007(7) -.0002(7) -.0013(7) N
C10a .0266(11) .0228(11) .0303(11) -.0044(9) .0018(9) -.0015(9) C
C11a .0218(10) .0248(11) .0256(11) -.0001(8) .0018(8) .0003(8) C
N1b .0242(8) .0210(8) .0217(9) .0009(7) -.0017(7) -.0006(7) N
C2b .0152(9) .0272(11) .0202(10) -.0006(8) .0005(8) -.0018(8) C
C3b .0181(9) .0263(11) .0202(10) -.0023(8) .0008(8) -.0018(9) C
C4b .0170(9) .0203(10) .0199(9) -.0010(7) .0017(7) -.0011(8) C
C5b .0206(10) .0222(10) .0215(10) .0012(8) -.0005(8) -.0001(8) C
C6b .0213(10) .0297(11) .0223(11) -.0009(9) .0012(8) .0009(9) C
O1b .0336(8) .0302(8) .0319(8) .0054(6) -.0039(6) .0017(6) O
C7b .0165(9) .0226(10) .0200(10) -.0017(7) .0022(8) -.0002(8) C
C8b .0293(11) .0228(11) .0215(10) -.0008(8) .0009(8) -.0029(9) C
C9b .0309(11) .0259(11) .0220(11) -.0012(9) .0006(9) .0011(9) C
N2b .0239(8) .0212(9) .0248(9) -.0009(6) .0016(7) -.0003(7) N
C10b .0236(10) .0228(11) .0242(11) -.0023(8) .0014(8) -.0055(9) C
C11b .0204(10) .0253(11) .0208(10) -.0015(8) -.0007(8) .0015(8) C

loop_
_atom_type_symbol
_atom_type_description
_atom_type_scat_dispersion_real
_atom_type_scat_dispersion_imag
_atom_type_scat_source
C ? .003 .002 'International Tables Vol. IV Table 2.2B'
H ? .000 .000 'International Tables Vol. IV Table 2.2B'
N ? .006 .003 'International Tables Vol. IV Table 2.2B'
O ? .011 .006 'International Tables Vol. IV Table 2.2B'

loop_
_geom_angle_atom_site_label_1
_geom_angle_atom_site_label_2
_geom_angle_atom_site_label_3
_geom_angle
_geom_angle_site_symmetry_1
_geom_angle_site_symmetry_2
_geom_angle_site_symmetry_3
_geom_angle_publ_flag
C2a N1a C5a 108.38(15) ? ? ? ?
C2a N1a H1a 124.2(13) ? ? ? ?
C5a N1a H1a 126.6(13) ? ? ? ?
N1a C2a C3a 107.98(16) ? ? ? ?
N1a C2a C6a 122.90(16) ? ? ? ?
C3a C2a C6a 129.11(17) ? ? ? ?
C2a C3a C4a 107.91(16) ? ? ? ?
C2a C3a H3a 125.3(10) ? ? ? ?
C4a C3a H3a 126.8(10) ? ? ? ?
C3a C4a C5a 105.93(16) ? ? ? ?
C3a C4a C7a 126.37(16) ? ? ? ?
C5a C4a C7a 127.70(17) ? ? ? ?
N1a C5a C4a 109.80(17) ? ? ? ?
N1a C5a H5a 121.8(10) ? ? ? ?
C4a C5a H5a 128.4(10) ? ? ? ?
C2a C6a O1a 125.14(18) ? ? ? ?
C2a C6a H6a 112.3(9) ? ? ? ?
O1a C6a H6a 122.6(9) ? ? ? ?
C4a C7a C8a 122.72(16) ? ? ? ?
C4a C7a C11a 121.39(17) ? ? ? ?
C8a C7a C11a 115.89(16) ? ? ? ?
C7a C8a C9a 119.72(17) ? ? ? ?
C7a C8a H8a 118.6(10) ? ? ? ?
C9a C8a H8a 121.7(10) ? ? ? ?
C8a C9a N2a 124.14(18) ? ? ? ?
C8a C9a H9a 121.4(10) ? ? ? ?
N2a C9a H9a 114.4(10) ? ? ? ?
C9a N2a C10a 116.06(16) ? ? ? ?
N2a C10a C11a 123.51(18) ? ? ? ?
N2a C10a H10a 114.4(11) ? ? ? ?
C11a C10a H10a 122.1(11) ? ? ? ?
C7a C11a C10a 120.68(18) ? ? ? ?
C7a C11a H11a 119.2(9) ? ? ? ?
C10a C11a H11a 120.1(9) ? ? ? ?
C2b N1b C5b 108.68(15) ? ? ? ?
C2b N1b H1b 123.5(13) ? ? ? ?
C5b N1b H1b 126.8(13) ? ? ? ?
N1b C2b C3b 107.81(16) ? ? ? ?
N1b C2b C6b 122.56(16) ? ? ? ?
C3b C2b C6b 129.48(17) ? ? ? ?
C2b C3b C4b 107.88(16) ? ? ? ?
C2b C3b H3b 124.3(10) ? ? ? ?
C4b C3b H3b 127.9(10) ? ? ? ?
C3b C4b C5b 105.72(15) ? ? ? ?
C3b C4b C7b 127.22(16) ? ? ? ?
C5b C4b C7b 127.06(16) ? ? ? ?
N1b C5b C4b 109.89(17) ? ? ? ?
N1b C5b H5b 123.0(11) ? ? ? ?
C4b C5b H5b 127.0(11) ? ? ? ?
C2b C6b O1b 125.07(18) ? ? ? ?
C2b C6b H6b 114.0(9) ? ? ? ?
O1b C6b H6b 120.9(9) ? ? ? ?
C4b C7b C8b 122.22(16) ? ? ? ?
C4b C7b C11b 121.21(16) ? ? ? ?
C8b C7b C11b 116.57(16) ? ? ? ?
C7b C8b C9b 119.75(17) ? ? ? ?
C7b C8b H8b 119.1(11) ? ? ? ?
C9b C8b H8b 121.1(11) ? ? ? ?
C8b C9b N2b 123.63(18) ? ? ? ?
C8b C9b H9b 117.6(10) ? ? ? ?
N2b C9b H9b 118.8(10) ? ? ? ?
C9b N2b C10b 116.29(15) ? ? ? ?
N2b C10b C11b 123.84(17) ? ? ? ?
N2b C10b H10b 114.4(10) ? ? ? ?
C11b C10b H10b 121.8(10) ? ? ? ?
C7b C11b C10b 119.93(18) ? ? ? ?
C7b C11b H11b 122.6(10) ? ? ? ?
C10b C11b H11b 117.4(10) ? ? ? ?

loop_
_geom_bond_atom_site_label_1
_geom_bond_atom_site_label_2
_geom_bond_distance
_geom_bond_site_symmetry_1
_geom_bond_site_symmetry_2
_geom_bond_publ_flag
N1a C2a 1.389(2) ? ? ?
N1a C5a 1.360(2) ? ? ?
N1a H1a 1.01(2) ? ? ?
C2a C3a 1.379(3) ? ? ?
C2a C6a 1.433(3) ? ? ?
C3a C4a 1.424(3) ? ? ?
C3a H3a .991(18) ? ? ?
C4a C5a 1.386(3) ? ? ?
C4a C7a 1.459(2) ? ? ?
C5a H5a 1.00(2) ? ? ?
C6a O1a 1.229(2) ? ? ?
C6a H6a 1.047(19) ? ? ?
C7a C8a 1.404(3) ? ? ?
C7a C11a 1.396(3) ? ? ?
C8a C9a 1.377(3) ? ? ?
C8a H8a .963(18) ? ? ?
C9a N2a 1.344(2) ? ? ?
C9a H9a 1.011(19) ? ? ?
N2a C10a 1.349(3) ? ? ?
C10a C11a 1.371(3) ? ? ?
C10a H10a .976(20) ? ? ?
C11a H11a .965(18) ? ? ?
N1b C2b 1.383(2) ? ? ?
N1b C5b 1.345(2) ? ? ?
N1b H1b 1.02(2) ? ? ?
C2b C3b 1.381(2) ? ? ?
C2b C6b 1.438(3) ? ? ?
C3b C4b 1.416(3) ? ? ?
C3b H3b .973(19) ? ? ?
C4b C5b 1.389(2) ? ? ?
C4b C7b 1.470(2) ? ? ?
C5b H5b .94(2) ? ? ?
C6b O1b 1.220(2) ? ? ?
C6b H6b 1.049(19) ? ? ?
C7b C8b 1.399(3) ? ? ?
C7b C11b 1.391(2) ? ? ?
C8b C9b 1.379(3) ? ? ?
C8b H8b .961(19) ? ? ?
C9b N2b 1.344(2) ? ? ?
C9b H9b .993(19) ? ? ?
N2b C10b 1.343(2) ? ? ?
C10b C11b 1.376(3) ? ? ?
C10b H10b .961(18) ? ? ?
C11b H11b .996(19) ? ? ?
